data_4030819
loop_
_publ_author_name
'Meerschaut, A.'
'David, T.'
'Moelo, Y.'
'Rouxel, J.'

_publ_section_title
;
 Structural study of a commensurate composite niobium lanthanum sulfide
 compound
;
_journal_name_full 'European Journal of Solid State and Inorganic Chemistry'
_journal_page_first 551
_journal_page_last 561
_journal_volume 33
_journal_year 1996
_chemical_formula_sum 'La0.809 Nb2.506 S5'
_chemical_formula_weight 505.5
_space_group_IT_number 31
_symmetry_cell_setting orthorhombic
_symmetry_Int_Tables_number 31
_symmetry_space_group_name_Hall 'P -2ab -2'
_symmetry_space_group_name_H-M 'P m 21 n'
_cell_angle_alpha 90
_cell_angle_beta 90
_cell_angle_gamma 90
_cell_formula_units_Z 4
_cell_length_a 3.3280(3)
_cell_length_b 5.803(1)
_cell_length_c 35.830(4)
_cell_volume 691.96(16)
_diffrn_ambient_temperature 293
_diffrn_radiation_probe x-ray
_diffrn_radiation_type MoK\a
_diffrn_radiation_wavelength 0.71073
_exptl_absorpt_coefficient_mu 11.45
_exptl_crystal_density_diffrn 5.329
_refine_ls_number_parameters 64
_refine_ls_number_reflns 1008
_refine_ls_R_factor_gt 0.178
_refine_ls_wR_factor_gt 0.204
_cod_data_source_file EJSSIC-1996-33-551-561.cif
_cod_data_source_block Nb-La-S
_cod_depositor_comments
;
The value of x in the formula (La(1-x)NbxS)(NbS2)2 is unclear
Structure described in a subcell with a/3
Some B values are negative
;
_cod_database_code 4030819

loop_
_symmetry_equiv_pos_site_id
_symmetry_equiv_pos_as_xyz
1 x,y,z
2 1/2-x,1/2+y,-z
3 -x,y,z
4 1/2+x,1/2+y,-z

loop_
_atom_site_label
_atom_site_type_symbol
_atom_site_thermal_displace_type
_atom_site_fract_x
_atom_site_fract_y
_atom_site_fract_z
_atom_site_occupancy
_atom_site_U_iso_or_equiv
La1M La Uiso 0.121(5) 0.316(3) 0.5531(4) 0.300 0.011(3)
La2M La Uiso 0.591(6) 0.824(4) 0.5557(5) 0.200 0.0070(1)
Nb3 Nb Uiso 0.00000 0.315(2) 0.3328(2) 1.000 0.0009(10)
Nb4 Nb Uiso 0.50000 0.816(2) 0.3312(2) 1.000 0.0033(10)
Nb1M Nb Uiso 0.121(5) 0.316(3) 0.5531(4) 0.300 0.011(3)
Nb2M Nb Uiso 0.591(6) 0.824(4) 0.5557(5) 0.200 0.0070(1)
S2M S Uiso 0.50000 0.819(7) 0.5200(10) 0.600 0.008(5)
S3A S Uiso 0.00000 0.657(4) 0.2880(6) 1.000 0.005(4)
S3B S Uiso 0.00000 0.634(3) 0.3730(5) 1.000 0.050(3)
S4A S Uiso 0.50000 0.157(3) 0.2887(5) 1.000 0.050(3)
S4B S Uiso 0.50000 0.124(4) 0.3773(5) 1.000 0.001(3)
La0 La Uiso 0.098(5) -0.020(3) 0.0556(4) 0.400 0.005(3)
Nb1 Nb Uiso 0.00000 0.00000 0.1657(3) 1.000 0.0165(13)
Nb2 Nb Uiso 0.50000 0.472(2) 0.1655(2) 1.000 0.0114(13)
S1A S Uiso 0.00000 0.347(4) 0.1231(6) 1.000 0.008(4)
S1B S Uiso 0.00000 0.291(4) 0.2075(5) 1.000 0.003(3)
S2A S Uiso 0.50000 0.838(3) 0.1199(5) 1.000 0.050(3)
S2B S Uiso 0.50000 0.780(4) 0.2105(6) 1.000 0.005(4)
S01 S Uiso 0.50000 0.481(8) 0.0200(10) 0.400 0.050(6)
Nb0 Nb Uiso 0.00000 0.026(3) 0.0462(4) 0.600 0.009(3)
S011 S Uiso 0.730(10) 0.487(7) 0.028(9) 0.600 0.050(5)
S1M S Uiso 0.00000 0.32(2) 0.524(2) 0.400 0.020(13)

loop_
_atom_type_symbol
_atom_type_description
_atom_type_scat_dispersion_real
_atom_type_scat_dispersion_imag
_atom_type_scat_source
La La -0.2871 2.4523 ' International Tables Vol C Tables 4.2.6.8 and 6.1.1.4'
Nb Nb -2.0727 0.6215 ' International Tables Vol C Tables 4.2.6.8 and 6.1.1.4'
S S 0.1246 0.1234 ' International Tables Vol C Tables 4.2.6.8 and 6.1.1.4'

loop_
_geom_angle_atom_site_label_1
_geom_angle_atom_site_label_2
_geom_angle_atom_site_label_3
_geom_angle
_geom_angle_site_symmetry_1
_geom_angle_site_symmetry_3
_geom_angle_publ_flag
La0 La0 S2A 50.9(4) 1_455 1_445 yes
S2A La0 S2A 67.8(4) 1_445 1_545 yes
La0 La0 S2A 129.1(6) 1_655 1_445 yes
S01 La0 S2A 130.6(7) 2_545 1_445 yes
La0 La0 S2A 50.9(17) 3_555 1_445 yes
La0 La0 S2A 129.1(7) 3_655 1_445 yes
La0 La0 S2A 118.7(6) 1_455 1_545 yes
La0 La0 La0 180.0(10) 1_455 1_655 yes
La0 La0 S01 83.1(5) 1_455 2_545 yes
La0 La0 La0 180.0(11) 1_455 3_655 yes
La0 La0 S2A 61.3(4) 1_655 1_545 yes
S01 La0 S2A 151.4(9) 2_545 1_545 yes
La0 La0 S2A 119(2) 3_555 1_545 yes
La0 La0 S2A 61.3(5) 3_655 1_545 yes
La0 La0 S01 96.9(5) 1_655 2_545 yes
La0 La0 La0 180(3) 1_655 3_555 yes
La0 La0 S01 83.1(18) 3_555 2_545 yes
La0 La0 S01 96.9(6) 3_655 2_545 yes
La0 La0 La0 180(3) 3_555 3_655 yes
S1A La0 S2A 68.0(6) . 1_545 yes
La0 La0 S1A 95.8(5) 1_655 . yes
S01 La0 S1A 136.7(12) 2_545 . yes
La0 La0 S1A 84(2) 3_555 . yes
La0 La0 S1A 95.8(6) 3_655 . yes
S1A La0 S2A 64.1(5) . 1_445 yes
La0 La0 S1A 84.2(5) 1_455 . yes
S3A Nb3 S4A 83.5(6) . 1_455 yes
S3A Nb3 S4B 136.8(5) . 1_455 yes
S3B Nb3 S4A 133.3(4) . . yes
S3B Nb3 S4B 87.7(6) . . yes
S3B Nb3 S4A 133.3(4) . 1_455 yes
S3A Nb3 S3B 76.9(7) . . yes
S3A Nb3 S4A 83.5(6) . . yes
S3A Nb3 S4B 136.8(5) . . yes
S4A Nb3 S4A 84.7(5) . 1_455 yes
S4A Nb3 S4B 132.5(8) . 1_455 yes
S4A Nb3 S4B 132.5(8) 1_455 . yes
S4B Nb3 S4B 81.2(5) . 1_455 yes
S4A Nb3 S4B 78.5(5) 1_455 1_455 yes
S3B Nb3 S4B 87.7(6) . 1_455 yes
S4A Nb3 S4B 78.5(5) . . yes
S3A Nb4 S3B 76.4(6) . . yes
S1A Nb1 S1B 78.7(7) . . yes
S1A Nb1 S2A 84.5(6) . 1_445 yes
S1A Nb1 S2A 84.5(6) . 1_545 yes
S1A Nb1 S2B 138.8(4) . 1_545 yes
S1A Nb1 S2B 138.8(4) . 1_445 yes
S2A Nb1 S2B 129.2(6) 1_545 1_445 yes
S2B Nb1 S2B 78.1(5) 1_445 1_545 yes
S2A Nb1 S2B 78.4(5) 1_545 1_545 yes
S1B Nb1 S2A 135.4(3) . 1_545 yes
S1B Nb1 S2B 87.6(7) . 1_545 yes
S2A Nb1 S2B 78.4(5) 1_445 1_445 yes
S2A Nb1 S2A 82.7(5) 1_445 1_545 yes
S2A Nb1 S2B 129.2(6) 1_445 1_545 yes
S1B Nb1 S2A 135.4(3) . 1_445 yes
S1B Nb1 S2B 87.6(7) . 1_445 yes
S1A Nb2 S1B 77.8(6) . . yes
S1A Nb2 S2A 81.5(6) . . yes
S1A Nb2 S2B 131.1(5) . . yes
S1A Nb2 S1A 89.3(6) . 1_655 yes
S1A Nb2 S1B 137.1(9) . 1_655 yes
S1A Nb2 S1B 77.8(6) 1_655 1_655 yes
S1B Nb2 S2B 84.7(7) 1_655 . yes
S1B Nb2 S2B 84.7(7) . . yes
S1A Nb2 S1B 137.1(9) 1_655 . yes
S1B Nb2 S1B 84.4(5) . 1_655 yes
S2A Nb2 S2B 79.6(7) . . yes
S1A Nb2 S2A 81.5(6) 1_655 . yes
S1B Nb2 S2A 135.0(5) 1_655 . yes
S1B Nb2 S2A 135.0(5) . . yes
S1A Nb2 S2B 131.1(5) 1_655 . yes
S011 Nb0 S011 87(6) 1_455 4_445 yes
S011 Nb0 S011 77(6) 1_455 2_545 yes
S011 Nb0 S011 77(6) 3_655 4_445 yes
S011 Nb0 S011 32(3) 2_545 4_445 yes
S011 Nb0 S011 87(6) 2_545 3_655 yes
S011 Nb0 S011 36.2(17) 1_455 3_655 yes
Nb3 S3A Nb4 84.0(7) . . yes
Nb3 S3A Nb4 84.0(7) . 1_455 yes
Nb4 S3A Nb4 85.4(7) . 1_455 yes
Nb3 S3B Nb4 88.0(6) . 1_455 yes
Nb3 S3B Nb4 88.0(6) . . yes
Nb4 S3B Nb4 84.5(6) . 1_455 yes
Nb3 S4A Nb4 84.5(6) . 1_545 yes
Nb3 S4B Nb4 84.0(6) . 1_545 yes
La0 S01 La0 13.7(5) 2_555 4_555 yes
La0 S1A Nb1 85.8(7) . . yes
La0 S1A Nb2 127.6(5) . . yes
La0 S1A Nb2 138.7(6) . 1_455 yes
La0 S1A La0 11.6(4) . 3_555 yes
Nb1 S1A Nb2 81.8(7) . . yes
Nb1 S1A Nb2 81.8(7) . 1_455 yes
Nb2 S1A Nb2 89.3(8) . 1_455 yes
La0 S1A Nb2 138.7(6) 3_555 . yes
La0 S1A Nb1 85.8(7) 3_555 . yes
La0 S1A Nb2 127.6(5) 3_555 1_455 yes
Nb2 S1B Nb2 84.4(6) . 1_455 yes
Nb1 S1B Nb2 85.1(6) . 1_455 yes
Nb1 S1B Nb2 85.1(6) . . yes
Nb1 S2A Nb2 84.2(5) 1_565 . yes
La0 S2A Nb1 138.1(8) 1_565 1_665 yes
La0 S2A Nb2 130.7(5) 1_665 . yes
Nb1 S2A Nb2 84.2(5) 1_665 . yes
La0 S2A Nb2 130.7(5) 3_565 . yes
La0 S2A Nb2 137.6(6) 3_665 . yes
La0 S2A Nb1 96.4(5) 1_565 1_565 yes
La0 S2A La0 67.8(6) 1_565 1_665 yes
La0 S2A Nb2 137.6(6) 1_565 . yes
La0 S2A La0 78.3(6) 1_665 3_565 yes
La0 S2A La0 10.5(4) 1_665 3_665 yes
La0 S2A Nb1 142.7(8) 3_565 1_665 yes
La0 S2A Nb1 96.4(5) 3_665 1_665 yes
La0 S2A La0 67.8(6) 3_565 3_665 yes
La0 S2A Nb1 87.8(4) 3_565 1_565 yes
La0 S2A Nb1 138.1(8) 3_665 1_565 yes
La0 S2A Nb1 87.8(4) 1_665 1_665 yes
La0 S2A La0 10.5(4) 1_565 3_565 yes
La0 S2A La0 57.3(6) 1_565 3_665 yes
La0 S2A Nb1 142.7(8) 1_665 1_565 yes
Nb1 S2A Nb1 82.7(6) 1_565 1_665 yes
Nb1 S2B Nb2 87.2(6) 1_565 . yes
Nb1 S2B Nb2 87.2(6) 1_665 . yes
Nb1 S2B Nb1 78.1(6) 1_565 1_665 yes
Nb0 S011 Nb0 112(7) 1_655 2_555 yes
Nb0 S011 S011 108(4) 1_655 3_655 yes
Nb0 S011 S011 72(3) 1_655 3_755 yes
Nb0 S011 S011 74(16) 2_555 3_655 yes
Nb0 S011 S011 106(16) 2_555 3_755 yes
S011 S011 S011 180.00 3_655 3_755 yes

loop_
_geom_bond_atom_site_label_1
_geom_bond_atom_site_label_2
_geom_bond_distance
_geom_bond_site_symmetry_2
_geom_bond_publ_flag
La1M La1M 3.33(2) 1_455 yes
La2M La2M 3.33(3) 1_455 yes
La0 La0 2.68(2) 3_655 yes
La0 S1A 3.24(3) . yes
La0 S2A 3.15(2) 1_445 yes
La0 La0 3.33(2) 1_455 yes
La0 S2A 2.79(2) 1_545 yes
La0 La0 3.33(2) 1_655 yes
La0 S01 2.73(4) 2_545 yes
La0 La0 0.65(2) 3_555 yes
Nb3 S3B 2.35(2) . yes
Nb3 S4A 2.471(15) . yes
Nb3 S4B 2.557(16) . yes
Nb3 S4A 2.471(15) 1_455 yes
Nb3 S4B 2.557(16) 1_455 yes
Nb3 S3A 2.55(2) . yes
Nb4 S3A 2.453(17) . yes
Nb4 S3B 2.475(15) . yes
Nb1 S1A 2.53(2) . yes
Nb1 S1B 2.26(2) . yes
Nb1 S2A 2.519(15) 1_445 yes
Nb1 S2B 2.641(18) 1_445 yes
Nb1 S2A 2.519(15) 1_545 yes
Nb1 S2B 2.641(18) 1_545 yes
Nb2 S1A 2.367(16) . yes
Nb2 S1B 2.477(16) . yes
Nb2 S2A 2.68(2) . yes
Nb2 S2B 2.41(2) . yes
Nb2 S1A 2.367(16) 1_655 yes
Nb2 S1B 2.477(16) 1_655 yes
Nb0 S011 2.90(7) 1_455 yes
Nb0 S011 2.8(3) 2_545 yes
Nb0 S011 2.90(7) 3_655 yes
Nb0 S011 2.8(3) 4_445 yes
S011 S011 1.53(7) 3_655 yes
S011 S011 1.80(6) 3_755 yes

loop_
_geom_torsion_atom_site_label_1
_geom_torsion_atom_site_label_2
_geom_torsion_atom_site_label_3
_geom_torsion_atom_site_label_4
_geom_torsion
_geom_torsion_publ_flag
S3B Nb3 S3A Nb4 43.0(4) no
S4A Nb3 S3A Nb4 -94.3(4) no
S4B Nb3 S3A Nb4 -28.9(12) no
S3A Nb3 S3B Nb4 -42.3(3) no
S4A Nb3 S3B Nb4 25.4(10) no
S4B Nb3 S3B Nb4 97.1(4) no
S3B Nb4 S3A Nb3 -40.4(5) no
S3A Nb4 S3B Nb3 44.5(6) no
S1B Nb1 S1A Nb2 45.3(4) no
S1A Nb1 S1B Nb2 -42.4(3) no
S1B Nb2 S1A Nb1 -40.5(6) no
S2A Nb2 S1A Nb1 179.7(5) no
S2B Nb2 S1A Nb1 -112.2(10) no
S1A Nb2 S1B Nb1 46.2(6) no
S2A Nb2 S1B Nb1 110.7(9) no
S2B Nb2 S1B Nb1 -179.7(5) no
